data_2103505
loop_
_publ_author_name
'Pavlovska, A.'
'Werner, S.'
'Maximov, B.'
'Mill, B.'

_publ_section_title
;
 Pressure-induced phase transitions of piezoelectric single crystals
 from the langasite family: La~3~Nb~0.5~Ga~5.5~O~14~ and
 La~3~Ta~0.5~Ga~5.5~O~14~
;
_journal_issue 6
_journal_name_full 'Acta Crystallographica Section B'
_journal_page_first 939
_journal_page_last 947
_journal_paper_doi 10.1107/S0108768102010273
_journal_volume 58
_journal_year 2002
_chemical_formula_sum 'Ga5.54 La3 O14 Ta0.46'
_chemical_formula_weight 1110.22
_space_group_IT_number 150
_symmetry_space_group_name_Hall 'P 3 2"'
_symmetry_space_group_name_H-M 'P 3 2 1'
_atom_sites_solution_hydrogens geom
_atom_sites_solution_primary direct
_atom_sites_solution_secondary difmap
_audit_creation_method SHELXL-97
_cell_angle_alpha 90.00
_cell_angle_beta 90.00
_cell_angle_gamma 120.00
_cell_formula_units_Z 1
_cell_length_a 7.981
_cell_length_b 7.981
_cell_length_c 5.024
_cell_measurement_temperature 293(2)
_cell_volume 277.1
_computing_structure_refinement 'SHELXL-97 (Sheldrick, 1997)'
_computing_structure_solution 'SHELXS-97 (Sheldrick, 1990)'
_diffrn_ambient_pressure 11.57E+6
_diffrn_ambient_temperature 293(2)
_diffrn_measured_fraction_theta_full 0.875
_diffrn_measured_fraction_theta_max 0.875
_diffrn_radiation_source synchrotron
_diffrn_radiation_wavelength 0.56000
_diffrn_reflns_av_R_equivalents 0.0000
_diffrn_reflns_av_sigmaI/netI 0.0578
_diffrn_reflns_limit_h_max 10
_diffrn_reflns_limit_h_min -10
_diffrn_reflns_limit_k_max 11
_diffrn_reflns_limit_k_min -11
_diffrn_reflns_limit_l_max 6
_diffrn_reflns_limit_l_min -6
_diffrn_reflns_number 434
_diffrn_reflns_theta_full 23.00
_diffrn_reflns_theta_max 23.00
_diffrn_reflns_theta_min 3.19
_exptl_absorpt_coefficient_mu 15.377
_exptl_crystal_density_diffrn 6.653
_exptl_crystal_density_method 'not measured'
_exptl_crystal_F_000 488
_refine_diff_density_max 2.916
_refine_diff_density_min -2.565
_refine_diff_density_rms 0.528
_refine_ls_abs_structure_details 'Flack H D (1983), Acta Cryst. A39, 876-881'
_refine_ls_abs_structure_Flack 0.13(12)
_refine_ls_extinction_coef 0.024(8)
_refine_ls_extinction_expression Fc^*^=kFc[1+0.001xFc^2^\l^3^/sin(2\q)]^-1/4^
_refine_ls_extinction_method SHELXL
_refine_ls_goodness_of_fit_ref 1.249
_refine_ls_hydrogen_treatment mixed
_refine_ls_matrix_type full
_refine_ls_number_parameters 35
_refine_ls_number_reflns 434
_refine_ls_number_restraints 0
_refine_ls_restrained_S_all 1.249
_refine_ls_R_factor_all 0.0494
_refine_ls_R_factor_gt 0.0491
_refine_ls_shift/su_max 0.000
_refine_ls_shift/su_mean 0.000
_refine_ls_structure_factor_coef Fsqd
_refine_ls_weighting_details 'calc w=1/[\s^2^(Fo^2^)+(0.1000P)^2^+0.0000P] where P=(Fo^2^+2Fc^2^)/3'
_refine_ls_weighting_scheme calc
_refine_ls_wR_factor_gt 0.1448
_refine_ls_wR_factor_ref 0.1449
_reflns_number_gt 433
_reflns_number_total 434
_reflns_threshold_expression >2sigma(I)
_cod_data_source_file sn0021-11.57split.cif
_cod_data_source_block 11.57split
_cod_depositor_comments
;
 Correcting the reference to the optimal entry by changing it from
 '2103504' to '2103503'. The reference now correctly refers to the
 entry with the lowest _refine_ls_R_factor_all value.

 Antanas Vaitkus,
 2018-11-16

The _diffrn_ambient_pressure was taken from the original data block
header, after comparison with the paper text and supplementary
material.

When more than one structure was present in the sn0021.cif file for a
given pressure, the structure with the minimal _refine_ls_R_factor_all
value was taken as the best one, and all others marked with the
'_cod_suboptimal_structure yes' tag.

Changing (with the help of Perl) all _diffrn_radiation_source values in
the files that were reportedly colected on the HASYLAB D3 beamline
(Hamburg) from 'fine-focus sealed tube' to synchrotron.

The command was:

perl -i -ne \
    "s/'fine-focus sealed tube'/synchrotron/; \
    print unless /_diffrn_radiation_type|_diffrn_radiation_monochromator/" \
    *d3*.cif \
    11.57split.cif \
    21.85split.cif \
    22.85split.cif

Saulius Gra\<zulis

 Removed the _cod_suboptimal_structure data item in preparation for
 its deprecation. The fact that the structure is a suboptimal one
 should be derived from the presence of the _cod_related_optimal_struct
 data item.

 Antanas Vaitkus,
 2019-05-21
;
_cod_related_optimal_struct 2103503
_cod_database_code 2103505

loop_
_symmetry_equiv_pos_as_xyz
'x, y, z'
'y, x, -z'
'-y, x-y, z'
'-x+y, -x, z'
'-x, -x+y, -z'
'x-y, -y, -z'

loop_
_atom_site_label
_atom_site_type_symbol
_atom_site_fract_x
_atom_site_fract_y
_atom_site_fract_z
_atom_site_U_iso_or_equiv
_atom_site_adp_type
_atom_site_occupancy
_atom_site_symmetry_multiplicity
_atom_site_calc_flag
_atom_site_refinement_flags
La La -0.43460(18) 0.0000 0.0000 0.0173(4) Uani 1 2 d S
Ga1 Ga 0.0000 0.0000 0.0000 0.0217(6) Uani 0.50 6 d SP
Ta Ta 0.0000 0.0000 0.0000 0.0217(6) Uani 0.50 6 d SP
Ga2 Ga -0.6667 -0.3333 0.4793(5) 0.0160(6) Uani 1 3 d S
Ga3 Ga 0.0000 0.2339(3) 0.5000 0.0169(5) Uani 1 2 d S
O1 O -0.3333 0.3333 0.162(3) 0.013(3) Uiso 1 3 d S
O2 O -0.719(2) -0.168(2) 0.293(3) 0.018(4) Uiso 0.76(4) 1 d P
O22 O -0.516(6) 0.108(6) -0.386(8) 0.008(10) Uiso 0.24(4) 1 d P
O3 O -0.146(3) 0.081(3) 0.237(2) 0.040(4) Uiso 1 1 d .

loop_
_atom_site_aniso_label
_atom_site_aniso_U_11
_atom_site_aniso_U_22
_atom_site_aniso_U_33
_atom_site_aniso_U_23
_atom_site_aniso_U_13
_atom_site_aniso_U_12
La 0.0244(6) 0.0131(6) 0.0107(6) -0.0027(5) -0.0013(2) 0.0065(3)
Ga1 0.0294(9) 0.0294(9) 0.0061(9) 0.000 0.000 0.0147(4)
Ta 0.0294(9) 0.0294(9) 0.0061(9) 0.000 0.000 0.0147(4)
Ga2 0.0179(8) 0.0179(8) 0.0122(12) 0.000 0.000 0.0090(4)
Ga3 0.0206(12) 0.0186(8) 0.0121(9) -0.0043(4) -0.0086(9) 0.0103(6)

loop_
_atom_type_symbol
_atom_type_description
_atom_type_scat_dispersion_real
_atom_type_scat_dispersion_imag
_atom_type_scat_source
La La -0.9400 1.6200 'International Tables Vol C Tables 4.2.6.8 and 6.1.1.4'
Ta Ta -0.9400 4.4000 'International Tables Vol C Tables 4.2.6.8 and 6.1.1.4'
Ga Ga 0.2490 1.0600 'International Tables Vol C Tables 4.2.6.8 and 6.1.1.4'
O O 0.0028 0.0036 'International Tables Vol C Tables 4.2.6.8 and 6.1.1.4'

loop_
_geom_angle_atom_site_label_1
_geom_angle_atom_site_label_2
_geom_angle_atom_site_label_3
_geom_angle
_geom_angle_site_symmetry_1
_geom_angle_site_symmetry_3
O22 La O22 125(2) 6 .
O22 La O3 92.6(11) 6 .
O22 La O3 136.3(10) . .
O22 La O3 136.3(10) 6 6
O22 La O3 92.6(11) . 6
O3 La O3 67.0(6) . 6
O22 La O2 19.2(11) 6 .
O22 La O2 110.3(11) . .
O3 La O2 110.7(5) . .
O3 La O2 136.8(6) 6 .
O22 La O2 110.3(11) 6 6
O22 La O2 19.2(10) . 6
O3 La O2 136.8(6) . 6
O3 La O2 110.7(5) 6 6
O2 La O2 99.1(7) . 6
O22 La O1 83.0(11) 6 2_455
O22 La O1 86.0(10) . 2_455
O3 La O1 123.6(4) . 2_455
O3 La O1 78.2(4) 6 2_455
O2 La O1 67.9(5) . 2_455
O2 La O1 96.0(4) 6 2_455
O22 La O1 86.0(10) 6 .
O22 La O1 83.0(11) . .
O3 La O1 78.2(4) . .
O3 La O1 123.6(4) 6 .
O2 La O1 96.0(4) . .
O2 La O1 67.9(5) 6 .
O1 La O1 155.88(9) 2_455 .
O22 La O2 58.5(10) 6 4_445
O22 La O2 150.9(10) . 4_445
O3 La O2 64.9(6) . 4_445
O3 La O2 77.7(5) 6 4_445
O2 La O2 64.3(7) . 4_445
O2 La O2 158.2(2) 6 4_445
O1 La O2 65.3(4) 2_455 4_445
O1 La O2 125.3(4) . 4_445
O22 La O2 150.9(10) 6 2_565
O22 La O2 58.5(10) . 2_565
O3 La O2 77.7(5) . 2_565
O3 La O2 64.9(6) 6 2_565
O2 La O2 158.2(2) . 2_565
O2 La O2 64.3(7) 6 2_565
O1 La O2 125.3(4) 2_455 2_565
O1 La O2 65.3(4) . 2_565
O2 La O2 135.1(6) 4_445 2_565
O22 La Ga2 28.3(9) 6 .
O22 La Ga2 137.6(9) . .
O3 La Ga2 86.2(4) . .
O3 La Ga2 109.0(4) 6 .
O2 La Ga2 31.9(3) . .
O2 La Ga2 130.4(4) 6 .
O1 La Ga2 64.5(4) 2_455 .
O1 La Ga2 111.4(3) . .
O2 La Ga2 32.6(3) 4_445 .
O2 La Ga2 163.9(3) 2_565 .
O22 La Ga2 137.6(9) 6 2_565
O22 La Ga2 28.3(9) . 2_565
O3 La Ga2 109.0(4) . 2_565
O3 La Ga2 86.2(4) 6 2_565
O2 La Ga2 130.4(4) . 2_565
O2 La Ga2 31.9(3) 6 2_565
O1 La Ga2 111.4(3) 2_455 2_565
O1 La Ga2 64.5(4) . 2_565
O2 La Ga2 163.9(3) 4_445 2_565
O2 La Ga2 32.6(3) 2_565 2_565
Ga2 La Ga2 162.20(5) . 2_565
O3 Ga1 O3 103.5(10) 3 6
O3 Ga1 O3 87.7(6) 3 .
O3 Ga1 O3 83.0(9) 6 .
O3 Ga1 O3 87.7(6) 3 4
O3 Ga1 O3 165.0(11) 6 4
O3 Ga1 O3 87.7(6) . 4
O3 Ga1 O3 83.0(9) 3 2
O3 Ga1 O3 87.7(6) 6 2
O3 Ga1 O3 165.1(11) . 2
O3 Ga1 O3 103.5(10) 4 2
O3 Ga1 O3 165.1(11) 3 5
O3 Ga1 O3 87.7(6) 6 5
O3 Ga1 O3 103.5(10) . 5
O3 Ga1 O3 83.0(9) 4 5
O3 Ga1 O3 87.7(6) 2 5
O3 Ga1 La 41.5(5) 3 2
O3 Ga1 La 97.5(5) 6 2
O3 Ga1 La 128.2(5) . 2
O3 Ga1 La 97.5(5) 4 2
O3 Ga1 La 41.5(5) 2 2
O3 Ga1 La 128.2(5) 5 2
O3 Ga1 La 97.5(5) 3 .
O3 Ga1 La 41.5(5) 6 .
O3 Ga1 La 41.5(5) . .
O3 Ga1 La 128.2(5) 4 .
O3 Ga1 La 128.2(5) 2 .
O3 Ga1 La 97.5(5) 5 .
La Ga1 La 120.0 2 .
O3 Ga1 La 128.2(5) 3 4
O3 Ga1 La 128.2(5) 6 4
O3 Ga1 La 97.5(5) . 4
O3 Ga1 La 41.5(5) 4 4
O3 Ga1 La 97.5(5) 2 4
O3 Ga1 La 41.5(5) 5 4
La Ga1 La 120.0 2 4
La Ga1 La 120.0 . 4
O3 Ta O3 103.5(10) 3 6
O3 Ta O3 87.7(6) 3 .
O3 Ta O3 83.0(9) 6 .
O3 Ta O3 87.7(6) 3 4
O3 Ta O3 165.0(11) 6 4
O3 Ta O3 87.7(6) . 4
O3 Ta O3 83.0(9) 3 2
O3 Ta O3 87.7(6) 6 2
O3 Ta O3 165.1(11) . 2
O3 Ta O3 103.5(10) 4 2
O3 Ta O3 165.1(11) 3 5
O3 Ta O3 87.7(6) 6 5
O3 Ta O3 103.5(10) . 5
O3 Ta O3 83.0(9) 4 5
O3 Ta O3 87.7(6) 2 5
O3 Ta Ga3 31.7(5) 3 3
O3 Ta Ga3 96.4(4) 6 3
O3 Ta Ga3 56.0(5) . 3
O3 Ta Ga3 88.0(4) 4 3
O3 Ta Ga3 113.8(5) 2 3
O3 Ta Ga3 158.1(4) 5 3
O3 Ta Ga3 88.0(4) 3 .
O3 Ta Ga3 113.8(5) 6 .
O3 Ta Ga3 31.7(5) . .
O3 Ta Ga3 56.0(5) 4 .
O3 Ta Ga3 158.1(4) 2 .
O3 Ta Ga3 96.4(4) 5 .
Ga3 Ta Ga3 62.20(7) 3 .
O3 Ta Ga3 96.4(4) 3 3_554
O3 Ta Ga3 31.7(5) 6 3_554
O3 Ta Ga3 113.8(5) . 3_554
O3 Ta Ga3 158.1(4) 4 3_554
O3 Ta Ga3 56.0(5) 2 3_554
O3 Ta Ga3 88.0(4) 5 3_554
Ga3 Ta Ga3 106.77(8) 3 3_554
Ga3 Ta Ga3 145.30(3) . 3_554
O3 Ta Ga3 56.0(5) 3 2_556
O3 Ta Ga3 158.1(4) 6 2_556
O3 Ta Ga3 88.0(4) . 2_556
O3 Ta Ga3 31.7(5) 4 2_556
O3 Ta Ga3 96.4(4) 2 2_556
O3 Ta Ga3 113.8(5) 5 2_556
Ga3 Ta Ga3 62.20(7) 3 2_556
Ga3 Ta Ga3 62.20(7) . 2_556
Ga3 Ta Ga3 145.30(3) 3_554 2_556
O3 Ta Ga3 113.8(5) 3 2
O3 Ta Ga3 88.0(4) 6 2
O3 Ta Ga3 158.1(4) . 2
O3 Ta Ga3 96.4(4) 4 2
O3 Ta Ga3 31.7(5) 2 2
O3 Ta Ga3 56.0(5) 5 2
Ga3 Ta Ga3 145.30(3) 3 2
Ga3 Ta Ga3 145.30(3) . 2
Ga3 Ta Ga3 62.20(7) 3_554 2
Ga3 Ta Ga3 106.77(8) 2_556 2
O3 Ta Ga3 158.1(4) 3 1_554
O3 Ta Ga3 56.0(5) 6 1_554
O3 Ta Ga3 96.4(4) . 1_554
O3 Ta Ga3 113.8(5) 4 1_554
O3 Ta Ga3 88.0(4) 2 1_554
O3 Ta Ga3 31.7(5) 5 1_554
Ga3 Ta Ga3 145.30(3) 3 1_554
Ga3 Ta Ga3 106.77(8) . 1_554
Ga3 Ta Ga3 62.20(7) 3_554 1_554
Ga3 Ta Ga3 145.30(3) 2_556 1_554
Ga3 Ta Ga3 62.20(7) 2 1_554
O22 Ga2 O22 112.9(11) 2_455 5_445
O22 Ga2 O22 112.9(11) 2_455 6
O22 Ga2 O22 112.9(11) 5_445 6
O22 Ga2 O1 105.8(13) 2_455 2_456
O22 Ga2 O1 105.8(13) 5_445 2_456
O22 Ga2 O1 105.8(13) 6 2_456
O22 Ga2 O2 121.7(15) 2_455 4_445
O22 Ga2 O2 26.2(15) 5_445 4_445
O22 Ga2 O2 87.4(15) 6 4_445
O1 Ga2 O2 120.8(5) 2_456 4_445
O22 Ga2 O2 87.4(15) 2_455 .
O22 Ga2 O2 121.7(15) 5_445 .
O22 Ga2 O2 26.2(15) 6 .
O1 Ga2 O2 120.8(5) 2_456 .
O2 Ga2 O2 96.1(6) 4_445 .
O22 Ga2 O2 26.2(15) 2_455 3_455
O22 Ga2 O2 87.4(15) 5_445 3_455
O22 Ga2 O2 121.7(15) 6 3_455
O1 Ga2 O2 120.8(5) 2_456 3_455
O2 Ga2 O2 96.1(6) 4_445 3_455
O2 Ga2 O2 96.1(6) . 3_455
O22 Ga2 La 77.1(14) 2_455 4_445
O22 Ga2 La 40.3(13) 5_445 4_445
O22 Ga2 La 113.8(13) 6 4_445
O1 Ga2 La 135.55(3) 2_456 4_445
O2 Ga2 La 45.4(5) 4_445 4_445
O2 Ga2 La 103.6(5) . 4_445
O2 Ga2 La 51.0(5) 3_455 4_445
O22 Ga2 La 113.8(13) 2_455 .
O22 Ga2 La 77.1(14) 5_445 .
O22 Ga2 La 40.3(13) 6 .
O1 Ga2 La 135.55(3) 2_456 .
O2 Ga2 La 51.0(5) 4_445 .
O2 Ga2 La 45.4(5) . .
O2 Ga2 La 103.6(5) 3_455 .
La Ga2 La 74.67(4) 4_445 .
O22 Ga2 La 40.3(13) 2_455 2_455
O22 Ga2 La 113.8(13) 5_445 2_455
O22 Ga2 La 77.1(14) 6 2_455
O1 Ga2 La 135.55(3) 2_456 2_455
O2 Ga2 La 103.6(5) 4_445 2_455
O2 Ga2 La 51.0(5) . 2_455
O2 Ga2 La 45.4(5) 3_455 2_455
La Ga2 La 74.67(4) 4_445 2_455
La Ga2 La 74.67(4) . 2_455
O22 Ga2 La 100.0(13) 2_455 4_446
O22 Ga2 La 70.0(14) 5_445 4_446
O22 Ga2 La 140.7(14) 6 4_446
O1 Ga2 La 42.08(3) 2_456 4_446
O2 Ga2 La 93.4(5) 4_445 4_446
O2 Ga2 La 162.6(5) . 4_446
O2 Ga2 La 97.3(5) 3_455 4_446
La Ga2 La 93.471(8) 4_445 4_446
La Ga2 La 139.862(5) . 4_446
La Ga2 La 139.862(5) 2_455 4_446
O22 Ga2 La 140.7(14) 2_455 1_556
O22 Ga2 La 100.0(13) 5_445 1_556
O22 Ga2 La 70.0(14) 6 1_556
O1 Ga2 La 42.08(3) 2_456 1_556
O2 Ga2 La 97.3(5) 4_445 1_556
O2 Ga2 La 93.3(5) . 1_556
O2 Ga2 La 162.6(5) 3_455 1_556
La Ga2 La 139.863(5) 4_445 1_556
La Ga2 La 93.469(8) . 1_556
La Ga2 La 139.860(5) 2_455 1_556
La Ga2 La 70.96(4) 4_446 1_556
O3 Ga3 O3 137.9(10) 5_556 .
O3 Ga3 O2 105.3(7) 5_556 3_565
O3 Ga3 O2 97.9(7) . 3_565
O3 Ga3 O2 97.9(7) 5_556 2_566
O3 Ga3 O2 105.3(7) . 2_566
O2 Ga3 O2 112.2(11) 3_565 2_566
O3 Ga3 O22 107.9(13) 5_556 3_566
O3 Ga3 O22 108.0(14) . 3_566
O2 Ga3 O22 87.0(15) 3_565 3_566
O2 Ga3 O22 25.3(14) 2_566 3_566
O3 Ga3 O22 108.0(14) 5_556 2_565
O3 Ga3 O22 107.9(13) . 2_565
O2 Ga3 O22 25.3(14) 3_565 2_565
O2 Ga3 O22 87.0(15) 2_566 2_565
O22 Ga3 O22 62(3) 3_566 2_565
O3 Ga3 Ta 35.8(5) 5_556 1_556
O3 Ga3 Ta 112.5(5) . 1_556
O2 Ga3 Ta 141.0(5) 3_565 1_556
O2 Ga3 Ta 83.6(5) 2_566 1_556
O22 Ga3 Ta 105.1(13) 3_566 1_556
O22 Ga3 Ta 139.6(13) 2_565 1_556
O3 Ga3 Ta 112.5(5) 5_556 .
O3 Ga3 Ta 35.8(5) . .
O2 Ga3 Ta 83.6(5) 3_565 .
O2 Ga3 Ta 141.0(5) 2_566 .
O22 Ga3 Ta 139.6(13) 3_566 .
O22 Ga3 Ta 105.1(13) 2_565 .
Ta Ga3 Ta 106.77(8) 1_556 .
Ga2 O1 La 109.0(4) 2_566 2_565
Ga2 O1 La 109.0(4) 2_566 .
La O1 La 110.0(4) 2_565 .
Ga2 O1 La 109.0(4) 2_566 4_455
La O1 La 110.0(4) 2_565 4_455
La O1 La 110.0(4) . 4_455
O22 O2 Ga2 69(3) 6 .
O22 O2 Ga3 74(3) 6 2_456
Ga2 O2 Ga3 115.6(8) . 2_456
O22 O2 La 72(3) 6 .
Ga2 O2 La 102.6(7) . .
Ga3 O2 La 113.7(7) 2_456 .
O22 O2 La 164(3) 6 2_455
Ga2 O2 La 96.4(6) . 2_455
Ga3 O2 La 119.4(8) 2_456 2_455
La O2 La 106.6(5) . 2_455
O2 O22 Ga2 85(3) 6 2_565
O2 O22 O22 139(3) 6 6_554
Ga2 O22 O22 124(3) 2_565 6_554
O2 O22 Ga3 81(3) 6 2_455
Ga2 O22 Ga3 124(2) 2_565 2_455
O22 O22 Ga3 59.0(14) 6_554 2_455
O2 O22 La 89(3) 6 .
Ga2 O22 La 111.4(18) 2_565 .
O22 O22 La 104(3) 6_554 .
Ga3 O22 La 121.5(19) 2_455 .
Ga3 O3 Ta 112.4(9) . .
Ga3 O3 Ga1 112.4(9) . .
Ta O3 Ga1 0.0 . .
Ga3 O3 La 140.2(8) . .
Ta O3 La 105.0(5) . .
Ga1 O3 La 105.0(5) . .

loop_
_geom_bond_atom_site_label_1
_geom_bond_atom_site_label_2
_geom_bond_distance
_geom_bond_site_symmetry_2
La O22 2.34(4) 6
La O22 2.34(4) .
La O3 2.380(17) .
La O3 2.380(17) 6
La O2 2.463(16) .
La O2 2.463(16) 6
La O1 2.498(5) 2_455
La O1 2.498(5) .
La O2 2.637(17) 4_445
La O2 2.637(17) 2_565
La Ga2 3.3732(17) .
La Ga2 3.3732(17) 2_565
Ga1 O3 1.982(15) 3
Ga1 O3 1.982(15) 6
Ga1 O3 1.982(15) .
Ga1 O3 1.982(15) 4
Ga1 O3 1.982(15) 2
Ga1 O3 1.982(15) 5
Ga1 La 3.4683(15) 2
Ga1 La 3.4683(15) 4
Ta O3 1.982(15) 3
Ta O3 1.982(15) 6
Ta O3 1.982(15) .
Ta O3 1.982(15) 4
Ta O3 1.982(15) 2
Ta O3 1.982(15) 5
Ta Ga3 3.1296(16) 3
Ta Ga3 3.1296(16) .
Ta Ga3 3.1296(16) 3_554
Ta Ga3 3.1296(16) 2_556
Ta Ga3 3.1297(16) 2
Ta Ga3 3.1297(16) 1_554
Ga2 O22 1.72(4) 2_455
Ga2 O22 1.72(4) 5_445
Ga2 O22 1.72(4) 6
Ga2 O1 1.804(17) 2_456
Ga2 O2 1.828(15) 4_445
Ga2 O2 1.828(15) .
Ga2 O2 1.828(15) 3_455
Ga2 La 3.3732(17) 4_445
Ga2 La 3.3732(17) 2_455
Ga2 La 3.5246(18) 4_446
Ga2 La 3.5246(18) 1_556
Ga3 O3 1.781(15) 5_556
Ga3 O3 1.781(15) .
Ga3 O2 1.877(15) 3_565
Ga3 O2 1.877(15) 2_566
Ga3 O22 1.83(4) 3_566
Ga3 O22 1.83(4) 2_565
Ga3 Ta 3.1296(16) 1_556
O1 Ga2 1.804(17) 2_566
O1 La 2.498(5) 2_565
O1 La 2.498(5) 4_455
O2 O22 0.81(4) 6
O2 Ga3 1.877(15) 2_456
O2 La 2.637(17) 2_455
O22 O2 0.81(4) 6
O22 Ga2 1.72(4) 2_565
O22 O22 1.88(8) 6_554
O22 Ga3 1.83(4) 2_455
